data_7008602
loop_
_publ_author_name
'Lewis, Jana A.'
'Tran, Ba L.'
'Puerta, David T.'
'Rumberger, Evan M.'
'Hendrickson, David N.'
'Cohen, Seth M.'

_publ_section_title
;
 Synthesis, structure and spectroscopy of new thiopyrone and
 hydroxypyridinethione transition-metal complexes.
;
_journal_issue 15
_journal_name_full 'Dalton transactions (Cambridge, England : 2003)'
_journal_page_first 2588
_journal_page_last 2596
_journal_paper_doi 10.1039/b505034k
_journal_year 2005
_chemical_formula_moiety '[Co(3,4-HOPTO)3]'
_chemical_formula_sum 'C25 H36 Co N3 O5 S5'
_chemical_formula_weight 677.80
_chemical_name_systematic
;
?
;
_space_group_IT_number 2
_symmetry_cell_setting triclinic
_symmetry_space_group_name_Hall '-P 1'
_symmetry_space_group_name_H-M 'P -1'
_atom_sites_solution_hydrogens geom
_atom_sites_solution_primary direct
_atom_sites_solution_secondary difmap
_audit_creation_method SHELXL-97
_cell_angle_alpha 88.703(2)
_cell_angle_beta 81.334(2)
_cell_angle_gamma 78.963(2)
_cell_formula_units_Z 4
_cell_length_a 11.3244(14)
_cell_length_b 15.860(2)
_cell_length_c 17.356(2)
_cell_measurement_reflns_used 5214
_cell_measurement_temperature 100(2)
_cell_measurement_theta_max 27.53
_cell_measurement_theta_min 2.35
_cell_volume 3024.6(6)
_computing_cell_refinement 'Bruker SMART'
_computing_data_collection 'Bruker SMART'
_computing_data_reduction 'Bruker SAINT'
_computing_molecular_graphics 'Bruker SHELXTL'
_computing_publication_material 'Bruker SHELXTL'
_computing_structure_refinement 'SHELXL-97 (Sheldrick, 1997)'
_computing_structure_solution 'SHELXS-97 (Sheldrick, 1990)'
_diffrn_ambient_temperature 100(2)
_diffrn_measured_fraction_theta_full 0.991
_diffrn_measured_fraction_theta_max 0.991
_diffrn_measurement_device_type 'CCD area detector'
_diffrn_measurement_method 'phi and omega scans'
_diffrn_radiation_monochromator graphite
_diffrn_radiation_source 'fine-focus sealed tube'
_diffrn_radiation_type MoK\a
_diffrn_radiation_wavelength 0.71073
_diffrn_reflns_av_R_equivalents 0.0632
_diffrn_reflns_av_sigmaI/netI 0.1243
_diffrn_reflns_limit_h_max 12
_diffrn_reflns_limit_h_min -12
_diffrn_reflns_limit_k_max 18
_diffrn_reflns_limit_k_min -18
_diffrn_reflns_limit_l_max 19
_diffrn_reflns_limit_l_min -19
_diffrn_reflns_number 19654
_diffrn_reflns_theta_full 24.00
_diffrn_reflns_theta_max 24.00
_diffrn_reflns_theta_min 1.19
_exptl_absorpt_coefficient_mu 0.952
_exptl_absorpt_correction_T_max 1.000000
_exptl_absorpt_correction_T_min 0.677863
_exptl_absorpt_correction_type multi-scan
_exptl_absorpt_process_details SADABS
_exptl_crystal_colour brown
_exptl_crystal_density_diffrn 1.488
_exptl_crystal_density_meas 0
_exptl_crystal_density_method 'not measured'
_exptl_crystal_description block
_exptl_crystal_F_000 1416
_exptl_crystal_size_max 0.15
_exptl_crystal_size_mid 0.13
_exptl_crystal_size_min 0.09
_refine_diff_density_max 0.670
_refine_diff_density_min -0.510
_refine_diff_density_rms 0.090
_refine_ls_extinction_method none
_refine_ls_goodness_of_fit_ref 0.899
_refine_ls_hydrogen_treatment mixed
_refine_ls_matrix_type full
_refine_ls_number_parameters 559
_refine_ls_number_reflns 9400
_refine_ls_number_restraints 0
_refine_ls_restrained_S_all 0.899
_refine_ls_R_factor_all 0.1189
_refine_ls_R_factor_gt 0.0703
_refine_ls_shift/su_max 0.000
_refine_ls_shift/su_mean 0.000
_refine_ls_structure_factor_coef Fsqd
_refine_ls_weighting_details 'calc w=1/[\s^2^(Fo^2^)+(0.0902P)^2^+0.0000P] where P=(Fo^2^+2Fc^2^)/3'
_refine_ls_weighting_scheme calc
_refine_ls_wR_factor_gt 0.1603
_refine_ls_wR_factor_ref 0.1748
_reflns_number_gt 4979
_reflns_number_total 9400
_reflns_threshold_expression >2sigma(I)
_cod_data_source_file b505034k.txt
_cod_data_source_block '[Co(3,4-HOPTO)3]'
_cod_depositor_comments
;
The following automatic conversions were performed:
'_symmetry_cell_setting' value 'Triclinic' changed to 'triclinic'
according to '/home/saulius/struct/CIF-dictionaries/cif_core.dic'
dictionary named 'cif_core.dic' version 2.4.1 from 2010-06-29.

Automatic conversion script
Id: cif_fix_enum 1527 2010-12-29 10:47:43Z saulius 
;
_cod_original_cell_volume 3024.6(7)
_cod_original_sg_symbol_H-M P-1
_cod_original_formula_sum 'C25 H36 Co1 N3 O5 S5'
_cod_database_code 7008602

loop_
_symmetry_equiv_pos_as_xyz
'x, y, z'
'-x, -y, -z'

loop_
_atom_site_label
_atom_site_type_symbol
_atom_site_fract_x
_atom_site_fract_y
_atom_site_fract_z
_atom_site_U_iso_or_equiv
_atom_site_adp_type
_atom_site_occupancy
_atom_site_symmetry_multiplicity
_atom_site_calc_flag
_atom_site_refinement_flags
_atom_site_disorder_assembly
_atom_site_disorder_group
Co1 Co 0.37547(9) 0.76039(5) 0.16628(5) 0.0372(3) Uani 1 1 d . . .
Co2 Co 0.57836(9) 0.23364(5) 0.33613(5) 0.0371(3) Uani 1 1 d . . .
S1 S 0.28398(17) 0.74250(10) 0.28608(11) 0.0441(5) Uani 1 1 d . . .
S2 S 0.25217(17) 0.88621(10) 0.15932(11) 0.0429(5) Uani 1 1 d . . .
S3 S 0.24590(19) 0.69525(12) 0.11890(12) 0.0537(6) Uani 1 1 d . . .
S4 S 0.71036(18) 0.32052(10) 0.33731(11) 0.0460(5) Uani 1 1 d . . .
S5 S 0.45184(17) 0.33356(9) 0.28278(10) 0.0412(5) Uani 1 1 d . . .
S6 S 0.66335(18) 0.18338(10) 0.21862(10) 0.0420(5) Uani 1 1 d . . .
O1 O 0.4936(4) 0.8109(2) 0.2117(3) 0.0388(11) Uani 1 1 d . . .
O2 O 0.4614(4) 0.7828(2) 0.0639(2) 0.0405(12) Uani 1 1 d . . .
O3 O 0.4868(4) 0.6495(3) 0.1638(3) 0.0444(12) Uani 1 1 d . . .
O4 O 0.5041(4) 0.2751(3) 0.4393(2) 0.0434(12) Uani 1 1 d . . .
O5 O 0.4598(4) 0.1594(2) 0.3412(2) 0.0365(11) Uani 1 1 d . . .
O6 O 0.6855(4) 0.1405(3) 0.3800(2) 0.0384(11) Uani 1 1 d . . .
N1 N 0.5206(6) 0.8770(3) 0.4033(3) 0.0431(15) Uani 1 1 d . . .
N2 N 0.4375(6) 0.9567(3) -0.0739(3) 0.0477(17) Uani 1 1 d . . .
N3 N 0.4923(9) 0.4388(4) 0.0906(4) 0.070(2) Uani 1 1 d . . .
N4 N 0.5531(7) 0.4250(3) 0.5769(4) 0.059(2) Uani 1 1 d . . .
N5 N 0.1808(6) 0.1656(3) 0.2682(4) 0.0585(19) Uani 1 1 d . . .
N6 N 0.9247(5) -0.0335(4) 0.3041(4) 0.0484(16) Uani 1 1 d . . .
C1 C 0.3689(6) 0.7995(4) 0.3330(4) 0.0368(17) Uani 1 1 d . . .
C2 C 0.3451(7) 0.8186(4) 0.4120(4) 0.0443(18) Uani 1 1 d . . .
H2A H 0.2751 0.8043 0.4429 0.053 Uiso 1 1 calc R . .
C3 C 0.4219(7) 0.8576(4) 0.4454(4) 0.0442(19) Uani 1 1 d . . .
H3A H 0.4045 0.8711 0.4994 0.053 Uiso 1 1 calc R . .
C4 C 0.6054(7) 0.9136(4) 0.4443(4) 0.057(2) Uani 1 1 d . . .
H4A H 0.5727 0.9204 0.4998 0.085 Uiso 1 1 calc R . .
H4B H 0.6147 0.9698 0.4221 0.085 Uiso 1 1 calc R . .
H4C H 0.6849 0.8749 0.4379 0.085 Uiso 1 1 calc R . .
C5 C 0.5478(7) 0.8622(4) 0.3247(4) 0.0419(18) Uani 1 1 d . . .
C6 C 0.6656(6) 0.8817(4) 0.2818(4) 0.049(2) Uani 1 1 d . . .
H6A H 0.7073 0.9076 0.3179 0.074 Uiso 1 1 calc R . .
H6B H 0.6482 0.9219 0.2393 0.074 Uiso 1 1 calc R . .
H6C H 0.7177 0.8284 0.2602 0.074 Uiso 1 1 calc R . .
C7 C 0.4700(6) 0.8250(4) 0.2875(4) 0.0342(16) Uani 1 1 d . . .
C8 C 0.3193(6) 0.9133(4) 0.0691(4) 0.0408(18) Uani 1 1 d . . .
C9 C 0.2803(7) 0.9908(4) 0.0311(4) 0.0441(19) Uani 1 1 d . . .
H9A H 0.2107 1.0299 0.0548 0.053 Uiso 1 1 calc R . .
C10 C 0.3399(7) 1.0111(4) -0.0389(5) 0.050(2) Uani 1 1 d . . .
H10A H 0.3121 1.0641 -0.0630 0.060 Uiso 1 1 calc R . .
C11 C 0.5017(8) 0.9787(5) -0.1501(4) 0.061(2) Uani 1 1 d . . .
H11A H 0.4622 1.0355 -0.1662 0.092 Uiso 1 1 calc R . .
H11B H 0.4988 0.9357 -0.1891 0.092 Uiso 1 1 calc R . .
H11C H 0.5866 0.9796 -0.1455 0.092 Uiso 1 1 calc R . .
C12 C 0.4795(7) 0.8776(4) -0.0407(4) 0.0417(18) Uani 1 1 d . . .
C13 C 0.5871(7) 0.8206(4) -0.0832(4) 0.053(2) Uani 1 1 d . . .
H13A H 0.6066 0.7679 -0.0534 0.079 Uiso 1 1 calc R . .
H13B H 0.6565 0.8500 -0.0902 0.079 Uiso 1 1 calc R . .
H13C H 0.5694 0.8061 -0.1344 0.079 Uiso 1 1 calc R . .
C14 C 0.4214(6) 0.8566(4) 0.0297(4) 0.0343(16) Uani 1 1 d . . .
C15 C 0.3389(8) 0.5950(4) 0.1097(4) 0.049(2) Uani 1 1 d . . .
C16 C 0.3043(10) 0.5235(5) 0.0766(5) 0.074(3) Uani 1 1 d . . .
H16A H 0.2257 0.5290 0.0619 0.089 Uiso 1 1 calc R . .
C17 C 0.3822(11) 0.4493(6) 0.0665(5) 0.083(3) Uani 1 1 d . . .
H17A H 0.3603 0.4028 0.0419 0.100 Uiso 1 1 calc R . .
C18 C 0.5807(10) 0.3558(5) 0.0764(5) 0.100(4) Uani 1 1 d . . .
H18A H 0.5435 0.3149 0.0514 0.150 Uiso 1 1 calc R . .
H18B H 0.6025 0.3324 0.1262 0.150 Uiso 1 1 calc R . .
H18C H 0.6540 0.3656 0.0424 0.150 Uiso 1 1 calc R . .
C19 C 0.5307(8) 0.5044(4) 0.1257(4) 0.055(2) Uani 1 1 d . . .
C20 C 0.6509(8) 0.4877(5) 0.1530(5) 0.075(3) Uani 1 1 d . . .
H20A H 0.6909 0.4279 0.1414 0.113 Uiso 1 1 calc R . .
H20B H 0.6398 0.4978 0.2093 0.113 Uiso 1 1 calc R . .
H20C H 0.7016 0.5263 0.1262 0.113 Uiso 1 1 calc R . .
C21 C 0.4505(7) 0.5853(4) 0.1344(4) 0.0454(19) Uani 1 1 d . . .
C22 C 0.6520(7) 0.3631(4) 0.4297(4) 0.0396(18) Uani 1 1 d . . .
C23 C 0.7017(8) 0.4260(4) 0.4656(5) 0.057(2) Uani 1 1 d . . .
H23A H 0.7690 0.4482 0.4394 0.069 Uiso 1 1 calc R . .
C24 C 0.6482(9) 0.4530(4) 0.5393(5) 0.055(2) Uani 1 1 d . . .
H24A H 0.6812 0.4937 0.5645 0.067 Uiso 1 1 calc R . .
C25 C 0.5039(8) 0.4578(4) 0.6565(4) 0.067(3) Uani 1 1 d . . .
H25A H 0.5520 0.4985 0.6711 0.101 Uiso 1 1 calc R . .
H25B H 0.5081 0.4097 0.6931 0.101 Uiso 1 1 calc R . .
H25C H 0.4190 0.4869 0.6582 0.101 Uiso 1 1 calc R . .
C26 C 0.4985(8) 0.3661(4) 0.5449(4) 0.047(2) Uani 1 1 d . . .
C27 C 0.3887(8) 0.3401(4) 0.5886(4) 0.061(2) Uani 1 1 d . . .
H27A H 0.3675 0.3700 0.6391 0.092 Uiso 1 1 calc R . .
H27B H 0.4051 0.2779 0.5971 0.092 Uiso 1 1 calc R . .
H27C H 0.3209 0.3552 0.5587 0.092 Uiso 1 1 calc R . .
C28 C 0.5520(8) 0.3347(4) 0.4702(4) 0.047(2) Uani 1 1 d . . .
C29 C 0.3439(7) 0.2721(4) 0.2758(4) 0.0419(18) Uani 1 1 d . . .
C30 C 0.2397(7) 0.2996(4) 0.2411(4) 0.052(2) Uani 1 1 d . . .
H30A H 0.2248 0.3556 0.2196 0.062 Uiso 1 1 calc R . .
C31 C 0.1601(8) 0.2465(4) 0.2381(5) 0.072(3) Uani 1 1 d . . .
H31A H 0.0891 0.2658 0.2148 0.086 Uiso 1 1 calc R . .
C32 C 0.0885(8) 0.1125(5) 0.2642(6) 0.089(3) Uani 1 1 d . . .
H32A H 0.1139 0.0563 0.2875 0.134 Uiso 1 1 calc R . .
H32B H 0.0801 0.1046 0.2096 0.134 Uiso 1 1 calc R . .
H32C H 0.0103 0.1411 0.2927 0.134 Uiso 1 1 calc R . .
C33 C 0.2802(7) 0.1358(4) 0.3010(4) 0.0416(18) Uani 1 1 d . . .
C34 C 0.2940(7) 0.0470(4) 0.3361(4) 0.053(2) Uani 1 1 d . . .
H34A H 0.2277 0.0197 0.3252 0.080 Uiso 1 1 calc R . .
H34B H 0.2912 0.0515 0.3926 0.080 Uiso 1 1 calc R . .
H34C H 0.3722 0.0123 0.3134 0.080 Uiso 1 1 calc R . .
C35 C 0.3645(6) 0.1877(4) 0.3086(4) 0.0330(16) Uani 1 1 d . . .
C36 C 0.7619(6) 0.0979(4) 0.2494(4) 0.0360(16) Uani 1 1 d . . .
C37 C 0.8402(6) 0.0361(4) 0.1985(4) 0.0445(18) Uani 1 1 d . . .
H37A H 0.8373 0.0389 0.1441 0.053 Uiso 1 1 calc R . .
C38 C 0.9193(7) -0.0272(5) 0.2275(5) 0.053(2) Uani 1 1 d . . .
H38A H 0.9723 -0.0681 0.1928 0.064 Uiso 1 1 calc R . .
C39 C 1.0156(7) -0.1019(5) 0.3328(5) 0.072(3) Uani 1 1 d . . .
H39A H 1.0628 -0.1368 0.2887 0.108 Uiso 1 1 calc R . .
H39B H 0.9739 -0.1385 0.3694 0.108 Uiso 1 1 calc R . .
H39C H 1.0704 -0.0759 0.3593 0.108 Uiso 1 1 calc R . .
C40 C 0.8485(6) 0.0231(5) 0.3569(4) 0.0433(18) Uani 1 1 d . . .
C41 C 0.8625(7) 0.0160(5) 0.4408(4) 0.057(2) Uani 1 1 d . . .
H41A H 0.9257 -0.0338 0.4483 0.085 Uiso 1 1 calc R . .
H41B H 0.7852 0.0090 0.4717 0.085 Uiso 1 1 calc R . .
H41C H 0.8859 0.0683 0.4577 0.085 Uiso 1 1 calc R . .
C42 C 0.7640(6) 0.0895(4) 0.3313(4) 0.0348(17) Uani 1 1 d . . .

loop_
_atom_site_aniso_label
_atom_site_aniso_U_11
_atom_site_aniso_U_22
_atom_site_aniso_U_33
_atom_site_aniso_U_23
_atom_site_aniso_U_13
_atom_site_aniso_U_12
Co1 0.0478(6) 0.0185(4) 0.0473(6) 0.0032(4) -0.0112(5) -0.0082(4)
Co2 0.0612(7) 0.0175(4) 0.0371(6) -0.0008(4) -0.0180(5) -0.0103(4)
S1 0.0466(12) 0.0277(9) 0.0572(13) 0.0105(8) -0.0041(9) -0.0094(8)
S2 0.0494(12) 0.0237(9) 0.0565(12) 0.0039(8) -0.0109(9) -0.0072(8)
S3 0.0661(14) 0.0369(10) 0.0657(14) 0.0068(9) -0.0240(11) -0.0186(10)
S4 0.0693(14) 0.0284(9) 0.0486(12) -0.0009(8) -0.0217(10) -0.0195(9)
S5 0.0662(13) 0.0182(8) 0.0450(11) -0.0033(7) -0.0222(9) -0.0114(8)
S6 0.0676(14) 0.0243(9) 0.0372(11) 0.0003(7) -0.0184(9) -0.0085(8)
O1 0.060(3) 0.026(2) 0.034(3) 0.004(2) -0.011(2) -0.017(2)
O2 0.056(3) 0.021(2) 0.046(3) 0.005(2) -0.011(2) -0.007(2)
O3 0.057(3) 0.021(2) 0.054(3) 0.002(2) -0.009(3) -0.006(2)
O4 0.071(4) 0.024(2) 0.037(3) -0.004(2) -0.013(2) -0.010(2)
O5 0.050(3) 0.021(2) 0.044(3) 0.000(2) -0.020(2) -0.009(2)
O6 0.051(3) 0.027(2) 0.037(3) -0.001(2) -0.019(2) 0.002(2)
N1 0.058(4) 0.030(3) 0.040(4) -0.003(3) -0.006(3) -0.006(3)
N2 0.092(5) 0.029(3) 0.037(4) 0.011(3) -0.032(3) -0.033(4)
N3 0.146(8) 0.015(3) 0.040(4) 0.005(3) 0.009(4) -0.012(4)
N4 0.113(6) 0.018(3) 0.048(4) -0.001(3) -0.032(4) 0.000(4)
N5 0.070(5) 0.028(3) 0.091(5) -0.006(3) -0.042(4) -0.020(3)
N6 0.033(4) 0.041(4) 0.065(5) 0.016(3) -0.004(3) 0.005(3)
C1 0.041(5) 0.025(3) 0.041(4) 0.012(3) -0.005(3) 0.000(3)
C2 0.049(5) 0.033(4) 0.045(5) 0.014(3) -0.001(4) 0.001(3)
C3 0.062(6) 0.034(4) 0.029(4) 0.006(3) -0.003(4) 0.006(4)
C4 0.087(6) 0.040(4) 0.046(5) -0.001(4) -0.023(4) -0.011(4)
C5 0.059(5) 0.022(3) 0.047(5) 0.008(3) -0.019(4) -0.008(3)
C6 0.063(6) 0.039(4) 0.048(5) -0.002(3) -0.008(4) -0.013(4)
C7 0.037(4) 0.026(3) 0.039(4) 0.006(3) -0.010(3) 0.001(3)
C8 0.043(5) 0.039(4) 0.051(5) -0.006(3) -0.034(4) -0.013(3)
C9 0.054(5) 0.025(4) 0.055(5) 0.005(3) -0.019(4) -0.004(3)
C10 0.066(6) 0.021(4) 0.070(6) 0.008(4) -0.028(5) -0.012(4)
C11 0.111(7) 0.041(4) 0.046(5) 0.012(4) -0.031(5) -0.039(5)
C12 0.073(6) 0.023(3) 0.036(4) 0.000(3) -0.017(4) -0.020(4)
C13 0.082(6) 0.041(4) 0.041(5) 0.004(4) -0.012(4) -0.024(4)
C14 0.046(5) 0.017(3) 0.044(4) 0.002(3) -0.019(4) -0.007(3)
C15 0.082(6) 0.027(4) 0.043(5) 0.007(3) -0.009(4) -0.027(4)
C16 0.138(9) 0.028(5) 0.070(6) 0.007(4) -0.035(6) -0.032(5)
C17 0.155(11) 0.038(6) 0.067(7) 0.005(5) -0.020(7) -0.041(7)
C18 0.178(11) 0.032(5) 0.072(7) 0.003(4) 0.005(7) 0.004(6)
C19 0.093(7) 0.025(4) 0.034(5) 0.010(3) 0.020(4) -0.003(4)
C20 0.103(8) 0.041(5) 0.068(6) 0.004(4) 0.000(6) 0.012(5)
C21 0.064(6) 0.033(4) 0.038(4) 0.011(3) -0.006(4) -0.009(4)
C22 0.059(5) 0.022(3) 0.041(4) 0.001(3) -0.023(4) -0.003(3)
C23 0.094(7) 0.024(4) 0.067(6) 0.008(4) -0.047(5) -0.016(4)
C24 0.112(8) 0.019(4) 0.048(5) -0.004(4) -0.052(5) -0.011(4)
C25 0.139(8) 0.024(4) 0.039(5) -0.006(3) -0.038(5) 0.003(4)
C26 0.082(6) 0.013(3) 0.046(5) -0.006(3) -0.023(4) -0.002(4)
C27 0.107(7) 0.030(4) 0.038(5) -0.006(3) -0.011(5) 0.010(4)
C28 0.084(6) 0.014(3) 0.044(5) 0.003(3) -0.024(4) -0.003(4)
C29 0.065(5) 0.015(3) 0.049(5) -0.005(3) -0.017(4) -0.006(3)
C30 0.075(6) 0.026(4) 0.059(5) -0.004(3) -0.024(4) -0.008(4)
C31 0.089(7) 0.025(4) 0.115(8) -0.001(4) -0.059(6) -0.013(4)
C32 0.082(7) 0.047(5) 0.160(10) 0.001(6) -0.069(7) -0.028(5)
C33 0.054(5) 0.025(3) 0.053(5) -0.004(3) -0.029(4) -0.008(3)
C34 0.093(6) 0.015(3) 0.057(5) 0.002(3) -0.025(4) -0.014(4)
C35 0.049(5) 0.018(3) 0.036(4) -0.005(3) -0.017(3) -0.009(3)
C36 0.031(4) 0.033(4) 0.049(5) 0.003(3) -0.017(3) -0.010(3)
C37 0.046(5) 0.040(4) 0.049(5) -0.002(4) -0.001(4) -0.016(4)
C38 0.049(5) 0.049(5) 0.057(6) -0.002(4) 0.004(4) -0.008(4)
C39 0.055(6) 0.058(5) 0.091(7) 0.029(5) 0.001(5) 0.011(4)
C40 0.034(4) 0.056(5) 0.043(5) 0.013(4) -0.009(4) -0.013(4)
C41 0.062(6) 0.057(5) 0.054(5) 0.025(4) -0.022(4) -0.010(4)
C42 0.023(4) 0.025(3) 0.062(5) 0.002(3) -0.019(4) -0.009(3)

loop_
_atom_type_symbol
_atom_type_description
_atom_type_scat_dispersion_real
_atom_type_scat_dispersion_imag
_atom_type_scat_source
C C 0.0033 0.0016 'International Tables Vol C Tables 4.2.6.8 and 6.1.1.4'
H H 0.0000 0.0000 'International Tables Vol C Tables 4.2.6.8 and 6.1.1.4'
N N 0.0061 0.0033 'International Tables Vol C Tables 4.2.6.8 and 6.1.1.4'
O O 0.0106 0.0060 'International Tables Vol C Tables 4.2.6.8 and 6.1.1.4'
S S 0.1246 0.1234 'International Tables Vol C Tables 4.2.6.8 and 6.1.1.4'
Co Co 0.3494 0.9721 'International Tables Vol C Tables 4.2.6.8 and 6.1.1.4'

loop_
_geom_angle_atom_site_label_1
_geom_angle_atom_site_label_2
_geom_angle_atom_site_label_3
_geom_angle
_geom_angle_site_symmetry_1
_geom_angle_site_symmetry_3
_geom_angle_publ_flag
O2 Co1 O1 87.62(18) . . ?
O2 Co1 O3 87.53(18) . . ?
O1 Co1 O3 88.56(18) . . ?
O2 Co1 S3 94.24(14) . . ?
O1 Co1 S3 176.20(13) . . ?
O3 Co1 S3 88.22(15) . . ?
O2 Co1 S1 175.69(14) . . ?
O1 Co1 S1 88.37(14) . . ?
O3 Co1 S1 93.96(14) . . ?
S3 Co1 S1 89.85(8) . . ?
O2 Co1 S2 88.45(13) . . ?
O1 Co1 S2 92.98(13) . . ?
O3 Co1 S2 175.64(15) . . ?
S3 Co1 S2 90.38(8) . . ?
S1 Co1 S2 90.17(7) . . ?
O4 Co2 O6 90.86(18) . . ?
O4 Co2 O5 88.24(18) . . ?
O6 Co2 O5 88.13(18) . . ?
O4 Co2 S5 90.86(14) . . ?
O6 Co2 S5 176.47(13) . . ?
O5 Co2 S5 88.83(13) . . ?
O4 Co2 S6 178.84(14) . . ?
O6 Co2 S6 88.31(14) . . ?
O5 Co2 S6 90.92(14) . . ?
S5 Co2 S6 89.92(7) . . ?
O4 Co2 S4 88.55(14) . . ?
O6 Co2 S4 91.47(14) . . ?
O5 Co2 S4 176.76(14) . . ?
S5 Co2 S4 91.66(7) . . ?
S6 Co2 S4 92.28(8) . . ?
C1 S1 Co1 96.3(2) . . ?
C8 S2 Co1 96.1(2) . . ?
C15 S3 Co1 96.1(3) . . ?
C22 S4 Co2 96.0(3) . . ?
C29 S5 Co2 96.4(2) . . ?
C36 S6 Co2 96.6(2) . . ?
C7 O1 Co1 116.2(4) . . ?
C14 O2 Co1 117.5(4) . . ?
C21 O3 Co1 115.8(4) . . ?
C28 O4 Co2 116.9(5) . . ?
C35 O5 Co2 116.4(4) . . ?
C42 O6 Co2 117.2(4) . . ?
C3 N1 C5 122.3(6) . . ?
C3 N1 C4 118.0(6) . . ?
C5 N1 C4 119.7(6) . . ?
C10 N2 C12 121.3(6) . . ?
C10 N2 C11 120.2(6) . . ?
C12 N2 C11 118.5(7) . . ?
C17 N3 C19 122.4(7) . . ?
C17 N3 C18 120.4(8) . . ?
C19 N3 C18 117.1(9) . . ?
C24 N4 C26 122.6(7) . . ?
C24 N4 C25 118.4(7) . . ?
C26 N4 C25 119.0(7) . . ?
C33 N5 C31 121.5(6) . . ?
C33 N5 C32 121.0(6) . . ?
C31 N5 C32 117.4(6) . . ?
C38 N6 C40 121.5(6) . . ?
C38 N6 C39 119.5(7) . . ?
C40 N6 C39 119.0(6) . . ?
C2 C1 C7 119.0(6) . . ?
C2 C1 S1 123.9(6) . . ?
C7 C1 S1 117.1(5) . . ?
C3 C2 C1 120.1(7) . . ?
N1 C3 C2 120.7(7) . . ?
N1 C5 C7 119.1(7) . . ?
N1 C5 C6 119.0(6) . . ?
C7 C5 C6 121.8(7) . . ?
O1 C7 C5 120.3(6) . . ?
O1 C7 C1 121.1(6) . . ?
C5 C7 C1 118.6(7) . . ?
C9 C8 C14 116.5(7) . . ?
C9 C8 S2 123.9(6) . . ?
C14 C8 S2 119.7(5) . . ?
C10 C9 C8 121.7(7) . . ?
N2 C10 C9 120.3(6) . . ?
C14 C12 N2 119.1(7) . . ?
C14 C12 C13 122.7(6) . . ?
N2 C12 C13 118.2(6) . . ?
O2 C14 C12 120.5(6) . . ?
O2 C14 C8 118.3(6) . . ?
C12 C14 C8 121.1(6) . . ?
C21 C15 C16 119.7(7) . . ?
C21 C15 S3 118.0(5) . . ?
C16 C15 S3 122.3(7) . . ?
C17 C16 C15 119.8(9) . . ?
C16 C17 N3 121.0(8) . . ?
N3 C19 C21 117.4(8) . . ?
N3 C19 C20 119.6(7) . . ?
C21 C19 C20 123.0(7) . . ?
O3 C21 C15 121.8(6) . . ?
O3 C21 C19 118.7(7) . . ?
C15 C21 C19 119.5(7) . . ?
C28 C22 C23 118.7(7) . . ?
C28 C22 S4 118.0(5) . . ?
C23 C22 S4 123.3(6) . . ?
C24 C23 C22 117.3(8) . . ?
N4 C24 C23 123.1(7) . . ?
N4 C26 C28 116.5(7) . . ?
N4 C26 C27 120.0(7) . . ?
C28 C26 C27 123.5(6) . . ?
O4 C28 C22 120.6(7) . . ?
O4 C28 C26 117.7(7) . . ?
C22 C28 C26 121.7(6) . . ?
C30 C29 C35 119.3(6) . . ?
C30 C29 S5 124.2(5) . . ?
C35 C29 S5 116.5(5) . . ?
C31 C30 C29 120.0(7) . . ?
C30 C31 N5 120.7(7) . . ?
N5 C33 C35 121.1(6) . . ?
N5 C33 C34 118.4(6) . . ?
C35 C33 C34 120.3(6) . . ?
O5 C35 C33 121.2(5) . . ?
O5 C35 C29 121.4(6) . . ?
C33 C35 C29 117.3(6) . . ?
C37 C36 C42 118.9(6) . . ?
C37 C36 S6 123.8(5) . . ?
C42 C36 S6 117.4(5) . . ?
C38 C37 C36 119.8(7) . . ?
N6 C38 C37 121.5(7) . . ?
N6 C40 C42 120.2(6) . . ?
N6 C40 C41 119.3(6) . . ?
C42 C40 C41 120.4(7) . . ?
O6 C42 C40 121.6(6) . . ?
O6 C42 C36 120.3(6) . . ?
C40 C42 C36 118.1(6) . . ?

loop_
_geom_bond_atom_site_label_1
_geom_bond_atom_site_label_2
_geom_bond_distance
_geom_bond_site_symmetry_2
_geom_bond_publ_flag
Co1 O2 1.953(4) . ?
Co1 O1 1.952(4) . ?
Co1 O3 1.955(4) . ?
Co1 S3 2.209(2) . ?
Co1 S1 2.217(2) . ?
Co1 S2 2.2180(19) . ?
Co2 O4 1.932(4) . ?
Co2 O6 1.942(4) . ?
Co2 O5 1.940(4) . ?
Co2 S5 2.2104(19) . ?
Co2 S6 2.216(2) . ?
Co2 S4 2.2210(19) . ?
S1 C1 1.735(7) . ?
S2 C8 1.717(7) . ?
S3 C15 1.727(7) . ?
S4 C22 1.739(7) . ?
S5 C29 1.722(7) . ?
S6 C36 1.714(6) . ?
O1 C7 1.318(7) . ?
O2 C14 1.333(7) . ?
O3 C21 1.309(8) . ?
O4 C28 1.334(8) . ?
O5 C35 1.294(7) . ?
O6 C42 1.299(7) . ?
N1 C3 1.324(9) . ?
N1 C5 1.367(8) . ?
N1 C4 1.485(8) . ?
N2 C10 1.338(9) . ?
N2 C12 1.398(8) . ?
N2 C11 1.478(9) . ?
N3 C17 1.354(11) . ?
N3 C19 1.387(10) . ?
N3 C18 1.493(10) . ?
N4 C24 1.319(10) . ?
N4 C26 1.383(9) . ?
N4 C25 1.476(9) . ?
N5 C33 1.339(8) . ?
N5 C31 1.366(9) . ?
N5 C32 1.473(8) . ?
N6 C38 1.341(9) . ?
N6 C40 1.376(9) . ?
N6 C39 1.479(8) . ?
C1 C2 1.386(9) . ?
C1 C7 1.409(9) . ?
C2 C3 1.359(9) . ?
C5 C7 1.390(9) . ?
C5 C6 1.509(9) . ?
C8 C9 1.409(8) . ?
C8 C14 1.416(9) . ?
C9 C10 1.361(10) . ?
C12 C14 1.363(9) . ?
C12 C13 1.478(10) . ?
C15 C21 1.375(10) . ?
C15 C16 1.427(9) . ?
C16 C17 1.326(12) . ?
C19 C21 1.420(10) . ?
C19 C20 1.483(11) . ?
C22 C28 1.386(10) . ?
C22 C23 1.431(9) . ?
C23 C24 1.371(10) . ?
C26 C28 1.405(10) . ?
C26 C27 1.480(10) . ?
C29 C30 1.396(9) . ?
C29 C35 1.434(8) . ?
C30 C31 1.353(10) . ?
C33 C35 1.395(8) . ?
C33 C34 1.512(8) . ?
C36 C37 1.412(9) . ?
C36 C42 1.429(9) . ?
C37 C38 1.354(9) . ?
C40 C42 1.394(9) . ?
C40 C41 1.488(9) . ?
